data_2203286
loop_
_publ_author_name
'Sbai, S.'
'Regragui, R.'
'Essassi, E., M.'
'Kenz, A.'
'Pierrot, M.'

_publ_section_title
;
 (<i>N</i>-2-Aminoph\'enyl-5-m\'ethylpyrazolylac\'etamide)nickel(II)
 dimethanole dichlorure
;
_journal_issue 3
_journal_name_full 'Acta Crystallographica Section E'
_journal_page_first m250
_journal_page_last m252
_journal_paper_doi 10.1107/S1600536803027740
_journal_volume 60
_journal_year 2004
_chemical_formula_iupac '[Ni (C12 H14 N4 O)2 (C H3 O)2] Cl2'
_chemical_formula_moiety 'C26 H34 N8 Ni O4 2+, 2Cl 1-'
_chemical_formula_sum 'C26 H34 Cl2 N8 Ni O4'
_chemical_formula_weight 648.22
_chemical_name_systematic ?
_space_group_IT_number 2
_symmetry_cell_setting triclinic
_symmetry_space_group_name_Hall '-P 1'
_symmetry_space_group_name_H-M 'P -1'
_atom_sites_solution_hydrogens geom
_atom_sites_solution_primary direct
_atom_sites_solution_secondary difmap
_cell_angle_alpha 75.810(5)
_cell_angle_beta 69.703(7)
_cell_angle_gamma 77.549(7)
_cell_formula_units_Z 1
_cell_length_a 8.2631(7)
_cell_length_b 9.7100(10)
_cell_length_c 10.9570(10)
_cell_measurement_reflns_used 5545
_cell_measurement_temperature 293(2)
_cell_measurement_theta_max 25.7
_cell_measurement_theta_min 2
_cell_volume 791.10(13)
_computing_cell_refinement 'Please provide'
_computing_data_collection 'KappaCCD Server Software (Nonius, 1998)'
_computing_data_reduction 'DENZO and SCALEPACK (Otwinowski & Minor, 1997)'
_computing_molecular_graphics 'ORTEPIII (Burnett & Johnson, 1996) and CAMERON (Watkin et al., 1993)'
_computing_publication_material SHELXL97
_computing_structure_refinement 'SHELXL97 (Sheldrick, 1997)'
_computing_structure_solution 'SHELXS97 (Sheldrick, 1997)'
_diffrn_ambient_temperature 293(2)
_diffrn_measured_fraction_theta_full 0.904
_diffrn_measured_fraction_theta_max 0.904
_diffrn_measurement_device_type 'Nonius KappaCCD'
_diffrn_measurement_method \f
_diffrn_radiation_monochromator graphite
_diffrn_radiation_source 'fine-focus sealed tube'
_diffrn_radiation_type MoK\a
_diffrn_radiation_wavelength 0.71073
_diffrn_reflns_av_R_equivalents 0.029
_diffrn_reflns_av_sigmaI/netI 0.0398
_diffrn_reflns_limit_h_max 9
_diffrn_reflns_limit_h_min 0
_diffrn_reflns_limit_k_max 11
_diffrn_reflns_limit_k_min -11
_diffrn_reflns_limit_l_max 12
_diffrn_reflns_limit_l_min -12
_diffrn_reflns_number 5545
_diffrn_reflns_theta_full 25.71
_diffrn_reflns_theta_max 25.7
_diffrn_reflns_theta_min 4.39
_diffrn_standards_decay_% 0
_diffrn_standards_interval_count 0
_diffrn_standards_interval_time 0
_diffrn_standards_number 0
_exptl_absorpt_coefficient_mu 0.822
_exptl_absorpt_correction_type none
_exptl_crystal_colour blue
_exptl_crystal_density_diffrn 1.356
_exptl_crystal_density_method 'not measured'
_exptl_crystal_description box
_exptl_crystal_F_000 338
_exptl_crystal_size_max 0.15
_exptl_crystal_size_mid 0.10
_exptl_crystal_size_min 0.10
_refine_diff_density_max 0.505
_refine_diff_density_min -0.370
_refine_ls_extinction_method none
_refine_ls_goodness_of_fit_ref 1.148
_refine_ls_hydrogen_treatment mixed
_refine_ls_matrix_type full
_refine_ls_number_parameters 195
_refine_ls_number_reflns 2723
_refine_ls_number_restraints 2
_refine_ls_restrained_S_all 1.148
_refine_ls_R_factor_all 0.0543
_refine_ls_R_factor_gt 0.0463
_refine_ls_shift/su_max 0.004
_refine_ls_shift/su_mean 0.001
_refine_ls_structure_factor_coef Fsqd
_refine_ls_weighting_details 'calc w = 1/[\s^2^(Fo^2^)+(0.0477P)^2^+0.7809P] where P = (Fo^2^+2Fc^2^)/3'
_refine_ls_weighting_scheme calc
_refine_ls_wR_factor_gt 0.1181
_refine_ls_wR_factor_ref 0.1238
_reflns_number_gt 2530
_reflns_number_total 2840
_reflns_threshold_expression I>2\s(I)
_cod_data_source_file dn6108.cif
_cod_data_source_block I
_cod_original_cell_volume 791.09(14)
_cod_database_code 2203286
_cod_database_fobs_code 2203286

loop_
_symmetry_equiv_pos_as_xyz
'x, y, z'
'-x, -y, -z'

loop_
_atom_site_label
_atom_site_fract_x
_atom_site_fract_y
_atom_site_fract_z
_atom_site_U_iso_or_equiv
_atom_site_adp_type
_atom_site_calc_flag
_atom_site_refinement_flags
_atom_site_occupancy
_atom_site_type_symbol
Ni1 0.5000 0.5000 0.5000 0.0335(2) Uani d S 1 Ni
Cl2 0.27723(11) 0.94814(8) 0.33388(9) 0.0480(2) Uani d . 1 Cl
O18 0.4518(3) 0.6386(2) 0.3275(2) 0.0487(6) Uani d . 1 O
N1 0.7473(3) 0.5397(3) 0.4271(3) 0.0360(6) Uani d . 1 N
N2 0.8879(3) 0.4528(3) 0.3632(3) 0.0366(6) Uani d . 1 N
H2 0.8846 0.3682 0.3538 0.044 Uiso calc R 1 H
O8 0.4394(3) 0.6633(2) 0.5976(2) 0.0413(5) Uani d . 1 O
C3 1.0322(4) 0.5159(3) 0.3169(3) 0.0376(7) Uani d . 1 C
C4 0.9849(4) 0.6487(3) 0.3523(3) 0.0391(7) Uani d . 1 C
H4 1.0570 0.7171 0.3355 0.047 Uiso calc R 1 H
C5 0.8068(4) 0.6594(3) 0.4186(3) 0.0332(6) Uani d . 1 C
C6 0.6866(4) 0.7889(3) 0.4663(3) 0.0418(7) Uani d . 1 C
H6A 0.6518 0.8497 0.3924 0.050 Uiso calc R 1 H
H6B 0.7522 0.8427 0.4917 0.050 Uiso calc R 1 H
C7 0.5239(4) 0.7616(3) 0.5807(3) 0.0359(7) Uani d . 1 C
C9 0.4669(3) 0.8544(3) 0.6634(3) 0.0271(6) Uani d . 1 C
H9 0.5265 0.9321 0.6436 0.033 Uiso calc R 1 H
C10 0.3193(4) 0.8418(3) 0.7812(3) 0.0405(7) Uani d . 1 C
C11 0.1522(4) 0.8399(3) 0.7783(3) 0.0411(7) Uani d . 1 C
C12 0.0184(5) 0.8276(4) 0.8993(4) 0.0592(10) Uani d . 1 C
H12 -0.0937 0.8228 0.9013 0.071 Uiso calc R 1 H
C13 0.0510(6) 0.8227(6) 1.0155(4) 0.0736(13) Uani d . 1 C
H13 -0.0399 0.8148 1.0948 0.088 Uiso calc R 1 H
C14 0.2130(6) 0.8292(6) 1.0165(4) 0.0744(13) Uani d . 1 C
H14 0.2323 0.8273 1.0957 0.089 Uiso calc R 1 H
C15 0.3480(5) 0.8384(4) 0.9000(4) 0.0546(9) Uani d . 1 C
H15 0.4593 0.8425 0.9002 0.066 Uiso calc R 1 H
C16 1.2020(5) 0.4434(4) 0.2387(4) 0.0568(9) Uani d . 1 C
H16A 1.2007 0.3416 0.2580 0.085 Uiso calc R 1 H
H16B 1.2952 0.4635 0.2619 0.085 Uiso calc R 1 H
H16C 1.2191 0.4785 0.1459 0.085 Uiso calc R 1 H
N17 0.1134(4) 0.8453(3) 0.6624(3) 0.0435(6) Uani d D 1 N
H17B 0.193(4) 0.877(4) 0.588(3) 0.052 Uiso d D 1 H
H17A 0.012(3) 0.887(4) 0.660(4) 0.052 Uiso d D 1 H
C19 0.5789(7) 0.6465(6) 0.1974(5) 0.0781(13) Uani d . 1 C
H19A 0.6478 0.7205 0.1825 0.117 Uiso calc R 1 H
H19B 0.5201 0.6683 0.1318 0.117 Uiso calc R 1 H
H19C 0.6533 0.5561 0.1913 0.117 Uiso calc R 1 H

loop_
_atom_site_aniso_label
_atom_site_aniso_U_11
_atom_site_aniso_U_22
_atom_site_aniso_U_33
_atom_site_aniso_U_12
_atom_site_aniso_U_13
_atom_site_aniso_U_23
Ni1 0.0251(3) 0.0257(3) 0.0502(4) -0.00287(19) -0.0087(2) -0.0128(2)
Cl2 0.0477(5) 0.0393(4) 0.0619(5) -0.0041(3) -0.0222(4) -0.0126(4)
O18 0.0450(14) 0.0439(13) 0.0533(14) -0.0020(10) -0.0141(11) -0.0076(10)
N1 0.0250(13) 0.0294(12) 0.0523(15) 0.0001(9) -0.0088(11) -0.0136(11)
N2 0.0283(13) 0.0326(13) 0.0489(15) 0.0012(10) -0.0103(11) -0.0152(11)
O8 0.0329(12) 0.0320(11) 0.0585(14) -0.0055(8) -0.0067(10) -0.0182(10)
C3 0.0257(16) 0.0446(17) 0.0412(16) -0.0042(12) -0.0080(12) -0.0095(13)
C4 0.0346(17) 0.0400(16) 0.0441(17) -0.0124(13) -0.0101(13) -0.0072(13)
C5 0.0333(16) 0.0303(14) 0.0373(15) -0.0077(11) -0.0100(12) -0.0071(11)
C6 0.0399(18) 0.0304(15) 0.0521(19) -0.0075(12) -0.0071(14) -0.0106(13)
C7 0.0336(16) 0.0256(14) 0.0492(18) -0.0011(11) -0.0144(13) -0.0085(12)
C9 0.0262(14) 0.0183(12) 0.0371(14) -0.0021(9) -0.0071(11) -0.0104(10)
C10 0.0411(19) 0.0349(16) 0.0445(18) -0.0020(13) -0.0115(14) -0.0113(13)
C11 0.0394(18) 0.0357(16) 0.0464(18) 0.0006(12) -0.0114(14) -0.0123(13)
C12 0.046(2) 0.071(3) 0.056(2) -0.0058(18) -0.0090(17) -0.0149(19)
C13 0.061(3) 0.103(4) 0.046(2) -0.011(2) -0.0042(19) -0.012(2)
C14 0.070(3) 0.106(4) 0.046(2) -0.006(2) -0.019(2) -0.015(2)
C15 0.056(2) 0.062(2) 0.049(2) -0.0059(17) -0.0208(17) -0.0129(17)
C16 0.0345(19) 0.063(2) 0.067(2) -0.0014(16) -0.0049(16) -0.0226(19)
N17 0.0368(16) 0.0408(15) 0.0528(17) 0.0026(11) -0.0154(13) -0.0136(12)
C19 0.070(3) 0.092(3) 0.061(3) -0.012(2) -0.015(2) -0.003(2)

loop_
_atom_type_symbol
_atom_type_description
_atom_type_scat_dispersion_real
_atom_type_scat_dispersion_imag
_atom_type_scat_source
C C 0.0033 0.0016 'International Tables Vol C Tables 4.2.6.8 and 6.1.1.4'
H H 0.0000 0.0000 'International Tables Vol C Tables 4.2.6.8 and 6.1.1.4'
N N 0.0061 0.0033 'International Tables Vol C Tables 4.2.6.8 and 6.1.1.4'
O O 0.0106 0.0060 'International Tables Vol C Tables 4.2.6.8 and 6.1.1.4'
Cl Cl 0.1484 0.1585 'International Tables Vol C Tables 4.2.6.8 and 6.1.1.4'
Ni Ni 0.3393 1.1124 'International Tables Vol C Tables 4.2.6.8 and 6.1.1.4'

loop_
_geom_angle_atom_site_label_1
_geom_angle_atom_site_label_2
_geom_angle_atom_site_label_3
_geom_angle_site_symmetry_1
_geom_angle_site_symmetry_3
_geom_angle
N1 Ni1 N1 . 2_666 180.00(13)
N1 Ni1 O8 . 2_666 91.10(9)
N1 Ni1 O8 2_666 2_666 88.90(9)
N1 Ni1 O8 . . 88.90(9)
N1 Ni1 O8 2_666 . 91.10(9)
O8 Ni1 O8 2_666 . 180.0
N1 Ni1 O18 . . 88.63(10)
N1 Ni1 O18 2_666 . 91.37(10)
O8 Ni1 O18 2_666 . 87.73(9)
O8 Ni1 O18 . . 92.27(9)
N1 Ni1 O18 . 2_666 91.37(10)
N1 Ni1 O18 2_666 2_666 88.63(10)
O8 Ni1 O18 2_666 2_666 92.27(9)
O8 Ni1 O18 . 2_666 87.73(9)
O18 Ni1 O18 . 2_666 180.0
C19 O18 Ni1 . . 122.9(3)
C5 N1 N2 . . 105.4(2)
C5 N1 Ni1 . . 128.1(2)
N2 N1 Ni1 . . 126.27(19)
C3 N2 N1 . . 111.4(2)
C3 N2 H2 . . 124.3
N1 N2 H2 . . 124.3
C7 O8 Ni1 . . 129.0(2)
N2 C3 C4 . . 106.9(3)
N2 C3 C16 . . 121.2(3)
C4 C3 C16 . . 131.9(3)
C3 C4 C5 . . 105.7(3)
C3 C4 H4 . . 127.2
C5 C4 H4 . . 127.2
N1 C5 C4 . . 110.7(3)
N1 C5 C6 . . 121.7(3)
C4 C5 C6 . . 127.4(3)
C5 C6 C7 . . 116.9(2)
C5 C6 H6A . . 108.1
C7 C6 H6A . . 108.1
C5 C6 H6B . . 108.1
C7 C6 H6B . . 108.1
H6A C6 H6B . . 107.3
O8 C7 C9 . . 119.8(3)
O8 C7 C6 . . 124.0(3)
C9 C7 C6 . . 116.2(3)
C7 C9 C10 . . 124.1(3)
C7 C9 H9 . . 117.9
C10 C9 H9 . . 117.9
C15 C10 C11 . . 120.6(3)
C15 C10 C9 . . 116.8(3)
C11 C10 C9 . . 122.5(3)
C10 C11 C12 . . 117.4(3)
C10 C11 N17 . . 123.7(3)
C12 C11 N17 . . 118.9(3)
C13 C12 C11 . . 120.7(4)
C13 C12 H12 . . 119.7
C11 C12 H12 . . 119.7
C14 C13 C12 . . 121.4(4)
C14 C13 H13 . . 119.3
C12 C13 H13 . . 119.3
C13 C14 C15 . . 119.5(4)
C13 C14 H14 . . 120.2
C15 C14 H14 . . 120.2
C14 C15 C10 . . 120.4(4)
C14 C15 H15 . . 119.8
C10 C15 H15 . . 119.8
C3 C16 H16A . . 109.5
C3 C16 H16B . . 109.5
H16A C16 H16B . . 109.5
C3 C16 H16C . . 109.5
H16A C16 H16C . . 109.5
H16B C16 H16C . . 109.5
C11 N17 H17B . . 115(3)
C11 N17 H17A . . 117(3)
H17B N17 H17A . . 109(4)
O18 C19 H19A . . 109.5
O18 C19 H19B . . 109.5
H19A C19 H19B . . 109.5
O18 C19 H19C . . 109.5
H19A C19 H19C . . 109.5
H19B C19 H19C . . 109.5

loop_
_geom_bond_atom_site_label_1
_geom_bond_atom_site_label_2
_geom_bond_site_symmetry_2
_geom_bond_distance
Ni1 N1 . 2.004(2)
Ni1 N1 2_666 2.004(2)
Ni1 O8 2_666 2.007(2)
Ni1 O8 . 2.007(2)
Ni1 O18 . 2.141(2)
Ni1 O18 2_666 2.141(2)
O18 C19 . 1.444(5)
N1 C5 . 1.329(4)
N1 N2 . 1.362(3)
N2 C3 . 1.340(4)
N2 H2 . 0.8600
O8 C7 . 1.243(4)
C3 C4 . 1.375(4)
C3 C16 . 1.495(4)
C4 C5 . 1.390(4)
C4 H4 . 0.9300
C5 C6 . 1.505(4)
C6 C7 . 1.506(4)
C6 H6A . 0.9700
C6 H6B . 0.9700
C7 C9 . 1.332(4)
C9 C10 . 1.436(4)
C9 H9 . 0.9300
C10 C15 . 1.393(5)
C10 C11 . 1.396(5)
C11 C12 . 1.399(5)
C11 N17 . 1.400(4)
C12 C13 . 1.378(6)
C12 H12 . 0.9300
C13 C14 . 1.358(7)
C13 H13 . 0.9300
C14 C15 . 1.372(6)
C14 H14 . 0.9300
C15 H15 . 0.9300
C16 H16A . 0.9600
C16 H16B . 0.9600
C16 H16C . 0.9600
N17 H17B . 0.888(19)
N17 H17A . 0.860(19)
C19 H19A . 0.9600
C19 H19B . 0.9600
C19 H19C . 0.9600

loop_
_geom_hbond_atom_site_label_D
_geom_hbond_atom_site_label_H
_geom_hbond_atom_site_label_A
_geom_hbond_site_symmetry_A
_geom_hbond_distance_DH
_geom_hbond_distance_HA
_geom_hbond_distance_DA
_geom_hbond_angle_DHA
N2 H2 N17 2_666 0.86 2.12 2.979(4) 177
N17 H17B Cl2 . 0.888(19) 2.57(3) 3.351(3) 147(3)
N17 H17A Cl2 2_576 0.860(19) 2.56(2) 3.406(3) 169(3)
